data_7206494
loop_
_publ_author_name
'Lemmerer, Andreas'
'Bernstein, Joel'
'Kahlenberg, Volker'

_publ_section_title
;
 Covalent assistance in supramolecular synthesis: in situ modification
 and masking of the hydrogen bonding functionality of the
 supramolecular reagent isoniazid in co-crystals
;
_journal_issue 19
_journal_name_full CrystEngComm
_journal_page_first 5692
_journal_paper_doi 10.1039/c1ce05152k
_journal_volume 13
_journal_year 2011
_chemical_formula_moiety 'C10 H13 N3 O, C7 H6 O3, H2 O'
_chemical_formula_sum 'C17 H21 N3 O5'
_chemical_formula_weight 347.37
_chemical_name_systematic
;
(N'-(butan-2-ylidene)isonicotinohydrazide) . (3-hydroxybenzoic acid) . (H2O)
;
_space_group_IT_number 2
_symmetry_cell_setting triclinic
_symmetry_space_group_name_Hall '-P 1'
_symmetry_space_group_name_H-M 'P -1'
_atom_sites_solution_hydrogens geom
_atom_sites_solution_primary direct
_atom_sites_solution_secondary difmap
_audit_conform_dict_location ftp://ftp.iucr.org/pub/cif_core.dic
_audit_conform_dict_name cif_core.dic
_audit_conform_dict_version 2.3
_audit_creation_date 2010-04-04T09:44:37-00:00
_audit_creation_method 'WinGX routine CIF_UPDATE'
_cell_angle_alpha 81.0090(10)
_cell_angle_beta 80.5660(10)
_cell_angle_gamma 83.8590(10)
_cell_formula_units_Z 2
_cell_length_a 6.3699(2)
_cell_length_b 10.9498(3)
_cell_length_c 12.8120(3)
_cell_measurement_reflns_used 6704
_cell_measurement_temperature 173(2)
_cell_measurement_theta_max 26.63
_cell_measurement_theta_min 2.31
_cell_volume 867.67(4)
_computing_cell_refinement
;
CrysAlisPro, Oxford Diffraction Ltd.,
Version 1.171.33.32 (release 27-01-2009 CrysAlis171 .NET)
(compiled Jan 27 2009,14:17:37)
;
_computing_data_collection
;
CrysAlisPro, Oxford Diffraction Ltd.,
Version 1.171.33.32 (release 27-01-2009 CrysAlis171 .NET)
(compiled Jan 27 2009,14:17:37)
;
_computing_data_reduction
;
CrysAlisPro, Oxford Diffraction Ltd.,
Version 1.171.33.32 (release 27-01-2009 CrysAlis171 .NET)
(compiled Jan 27 2009,14:17:37)
;
_computing_molecular_graphics
;
Ortep-3 for Windows (Farrugia, 1997) and DIAMOND (Brandenburg, 1999)
;
_computing_publication_material
;
WinGX publication routines (Farrugia, 1999) and PLATON (Spek, 2003)
;
_computing_structure_refinement 'SHELXL-97 (Sheldrick, 2008)'
_computing_structure_solution 'SHELXS-97 (Sheldrick, 2008)'
_diffrn_ambient_temperature 173(2)
_diffrn_detector_area_resol_mean 10.3822
_diffrn_measured_fraction_theta_full 1
_diffrn_measured_fraction_theta_max 1
_diffrn_measurement_device_type 'Goniometer Xcalibur, detector: Ruby (Gemini ultra Mo)'
_diffrn_measurement_method '\w scans'
_diffrn_radiation_monochromator graphite
_diffrn_radiation_type MoK\a
_diffrn_radiation_wavelength 0.71073
_diffrn_reflns_av_R_equivalents 0.0256
_diffrn_reflns_av_unetI/netI 0.0183
_diffrn_reflns_limit_h_max 7
_diffrn_reflns_limit_h_min -7
_diffrn_reflns_limit_k_max 12
_diffrn_reflns_limit_k_min -13
_diffrn_reflns_limit_l_max 15
_diffrn_reflns_limit_l_min -15
_diffrn_reflns_number 14210
_diffrn_reflns_theta_full 25.5
_diffrn_reflns_theta_max 25.5
_diffrn_reflns_theta_min 1.63
_diffrn_standards_number 0
_exptl_absorpt_coefficient_mu 0.099
_exptl_absorpt_correction_T_max 0.99
_exptl_absorpt_correction_T_min 0.97
_exptl_absorpt_correction_type multi-scan
_exptl_absorpt_process_details
;
CrysAlis RED, Oxford Diffraction Ltd.,
Version 1.171.33.32 (release 27-01-2009 CrysAlis171 .NET)
(compiled Jan 27 2009,14:17:37)
Empirical absorption correction using spherical harmonics,
implemented in SCALE3 ABSPACK scaling algorithm.
;
_exptl_crystal_colour colourless
_exptl_crystal_density_diffrn 1.33
_exptl_crystal_density_method 'not measured'
_exptl_crystal_description block
_exptl_crystal_F_000 368
_exptl_crystal_size_max 0.35
_exptl_crystal_size_mid 0.2
_exptl_crystal_size_min 0.15
_refine_diff_density_max 0.55
_refine_diff_density_min -0.274
_refine_diff_density_rms 0.041
_refine_ls_extinction_method none
_refine_ls_goodness_of_fit_ref 1.059
_refine_ls_hydrogen_treatment mixed
_refine_ls_matrix_type full
_refine_ls_number_parameters 243
_refine_ls_number_reflns 3232
_refine_ls_number_restraints 0
_refine_ls_restrained_S_all 1.059
_refine_ls_R_factor_all 0.0498
_refine_ls_R_factor_gt 0.0408
_refine_ls_shift/su_max 0
_refine_ls_shift/su_mean 0
_refine_ls_structure_factor_coef Fsqd
_refine_ls_weighting_details 'calc w=1/[\s^2^(Fo^2^)+(0.0553P)^2^+0.3286P] where P=(Fo^2^+2Fc^2^)/3'
_refine_ls_weighting_scheme calc
_refine_ls_wR_factor_gt 0.1075
_refine_ls_wR_factor_ref 0.1144
_reflns_number_gt 2702
_reflns_number_total 3232
_reflns_threshold_expression >2sigma(I)
_cod_data_source_file c1ce05152k.txt
_cod_data_source_block 9
_cod_depositor_comments
;
The following automatic conversions were performed:

'_symmetry_cell_setting' value 'Triclinic' changed to 'triclinic'
according to /home/saulius/struct/CIF-dictionaries/cif_core.dic
dictionary named 'cif_core.dic' version 2.4.1 from 2010-06-29.

Automatic conversion script
Id: cif_fix_values 1715 2011-07-08 13:25:40Z adriana 
;
_cod_original_sg_symbol_H-M P-1
_cod_database_code 7206494

loop_
_symmetry_equiv_pos_as_xyz
'x, y, z'
'-x, -y, -z'

loop_
_atom_site_label
_atom_site_type_symbol
_atom_site_fract_x
_atom_site_fract_y
_atom_site_fract_z
_atom_site_U_iso_or_equiv
_atom_site_adp_type
_atom_site_occupancy
_atom_site_symmetry_multiplicity
_atom_site_calc_flag
_atom_site_refinement_flags
C1 C 1.3020(3) -0.03677(14) 0.24886(13) 0.0336(4) Uani 1 1 d .
C2 C 1.2032(2) -0.13875(14) 0.23544(12) 0.0288(3) Uani 1 1 d .
H2A H 1.0599 -0.1492 0.2679 0.035 Uiso 1 1 calc R
C3 C 1.3149(3) -0.22587(14) 0.17422(12) 0.0310(3) Uani 1 1 d .
C4 C 1.5231(3) -0.20875(17) 0.12568(14) 0.0433(4) Uani 1 1 d .
H4 H 1.5988 -0.2671 0.0826 0.052 Uiso 1 1 calc R
C5 C 1.6201(3) -0.1071(2) 0.14002(17) 0.0561(5) Uani 1 1 d .
H5 H 1.7632 -0.0964 0.1073 0.067 Uiso 1 1 calc R
C6 C 1.5114(3) -0.02066(19) 0.20155(17) 0.0516(5) Uani 1 1 d .
H6 H 1.5792 0.049 0.2114 0.062 Uiso 1 1 calc R
C7 C 1.1874(3) 0.05858(15) 0.31419(13) 0.0368(4) Uani 1 1 d .
O1 O 0.9926(2) 0.03639(12) 0.35786(10) 0.0447(3) Uani 1 1 d .
H1 H 0.935(4) 0.102(2) 0.3915(19) 0.067 Uiso 1 1 d .
O2 O 1.2716(2) 0.14946(12) 0.32504(13) 0.0576(4) Uani 1 1 d .
O3 O 1.2297(2) -0.32990(11) 0.16038(10) 0.0423(3) Uani 1 1 d .
H3 H 1.118(4) -0.341(2) 0.2055(19) 0.063 Uiso 1 1 d .
C8 C 0.4590(2) 0.33338(13) 0.59493(11) 0.0267(3) Uani 1 1 d .
C9 C 0.6634(2) 0.37192(14) 0.56588(12) 0.0294(3) Uani 1 1 d .
H9 H 0.7007 0.4432 0.5901 0.035 Uiso 1 1 calc R
C10 C 0.8122(3) 0.30463(15) 0.50093(12) 0.0337(4) Uani 1 1 d .
H10 H 0.9527 0.3307 0.4823 0.04 Uiso 1 1 calc R
C11 C 0.5703(3) 0.17023(16) 0.48989(15) 0.0418(4) Uani 1 1 d .
H11 H 0.536 0.1004 0.4623 0.05 Uiso 1 1 calc R
C12 C 0.4126(3) 0.23028(16) 0.55548(15) 0.0390(4) Uani 1 1 d .
H12 H 0.2741 0.2013 0.5733 0.047 Uiso 1 1 calc R
C13 C 0.2819(2) 0.39572(14) 0.66633(12) 0.0287(3) Uani 1 1 d .
C14 C 0.1901(3) 0.60045(15) 0.85187(13) 0.0339(4) Uani 1 1 d .
C15 C 0.3986(3) 0.60365(19) 0.88953(15) 0.0463(5) Uani 1 1 d .
H15A H 0.4943 0.5318 0.8703 0.069 Uiso 1 1 calc R
H15B H 0.3753 0.6012 0.9673 0.069 Uiso 1 1 calc R
H15C H 0.4633 0.6801 0.8557 0.069 Uiso 1 1 calc R
C16 C 0.0363(3) 0.80644(18) 0.90767(16) 0.0509(5) Uani 1 1 d .
H16A H 0.1436 0.8117 0.9532 0.076 Uiso 1 1 calc R
H16B H -0.0979 0.8516 0.9344 0.076 Uiso 1 1 calc R
H16C H 0.087 0.8433 0.8343 0.076 Uiso 1 1 calc R
C17 C -0.0007(3) 0.66954(18) 0.90927(15) 0.0458(5) Uani 1 1 d .
H17A H -0.0303 0.6292 0.9843 0.055 Uiso 1 1 calc R
H17B H -0.1274 0.6651 0.8748 0.055 Uiso 1 1 calc R
N1 N 0.7678(2) 0.20513(13) 0.46328(11) 0.0354(3) Uani 1 1 d .
N2 N 0.3288(2) 0.48447(12) 0.71807(10) 0.0281(3) Uani 1 1 d .
H2 H 0.452(3) 0.5089(16) 0.7136(14) 0.034 Uiso 1 1 d .
N3 N 0.1549(2) 0.54635(13) 0.77589(11) 0.0349(3) Uani 1 1 d .
O4 O 0.10019(17) 0.36222(11) 0.67629(10) 0.0409(3) Uani 1 1 d .
O1W O 0.74772(19) 0.59530(12) 0.67873(10) 0.0372(3) Uani 1 1 d .
H1W H 0.859(4) 0.565(2) 0.7085(17) 0.056 Uiso 1 1 d .
H2W H 0.744(3) 0.674(2) 0.6748(17) 0.056 Uiso 1 1 d .

loop_
_atom_site_aniso_label
_atom_site_aniso_U_11
_atom_site_aniso_U_22
_atom_site_aniso_U_33
_atom_site_aniso_U_23
_atom_site_aniso_U_13
_atom_site_aniso_U_12
C1 0.0363(9) 0.0308(8) 0.0343(8) -0.0078(6) -0.0043(7) -0.0020(7)
C2 0.0274(8) 0.0296(8) 0.0285(7) -0.0058(6) -0.0023(6) 0.0008(6)
C3 0.0338(8) 0.0293(8) 0.0293(8) -0.0070(6) -0.0017(6) 0.0003(6)
C4 0.0403(10) 0.0452(10) 0.0407(9) -0.0143(8) 0.0103(8) 0.0005(8)
C5 0.0399(10) 0.0645(13) 0.0622(12) -0.0226(10) 0.0183(9) -0.0160(9)
C6 0.0444(11) 0.0494(11) 0.0625(12) -0.0198(9) 0.0085(9) -0.0186(9)
C7 0.0415(10) 0.0306(8) 0.0412(9) -0.0122(7) -0.0091(8) -0.0007(7)
O1 0.0456(7) 0.0382(7) 0.0509(7) -0.0245(6) 0.0053(6) 0.0004(5)
O2 0.0554(9) 0.0403(7) 0.0858(11) -0.0316(7) -0.0130(7) -0.0059(6)
O3 0.0452(7) 0.0357(7) 0.0463(7) -0.0210(5) 0.0093(6) -0.0068(5)
C8 0.0262(8) 0.0268(8) 0.0277(7) -0.0068(6) -0.0051(6) 0.0009(6)
C9 0.0301(8) 0.0294(8) 0.0297(8) -0.0100(6) -0.0008(6) -0.0036(6)
C10 0.0296(8) 0.0376(9) 0.0331(8) -0.0099(7) 0.0019(6) -0.0022(7)
C11 0.0435(10) 0.0342(9) 0.0530(10) -0.0235(8) -0.0080(8) 0.0001(7)
C12 0.0302(8) 0.0375(9) 0.0538(10) -0.0199(8) -0.0063(7) -0.0042(7)
C13 0.0241(8) 0.0293(8) 0.0333(8) -0.0084(6) -0.0029(6) -0.0011(6)
C14 0.0341(8) 0.0343(8) 0.0327(8) -0.0112(7) 0.0005(7) 0.0005(7)
C15 0.0454(10) 0.0562(11) 0.0414(10) -0.0222(8) -0.0124(8) 0.0091(9)
C16 0.0486(11) 0.0521(12) 0.0494(11) -0.0148(9) -0.0001(9) 0.0070(9)
C17 0.0368(9) 0.0559(11) 0.0450(10) -0.0241(9) 0.0053(8) 0.0017(8)
N1 0.0390(8) 0.0337(7) 0.0336(7) -0.0126(6) -0.0040(6) 0.0055(6)
N2 0.0195(6) 0.0321(7) 0.0340(7) -0.0137(5) -0.0002(5) 0.0001(5)
N3 0.0253(7) 0.0393(8) 0.0410(8) -0.0187(6) 0.0013(6) 0.0020(6)
O4 0.0235(6) 0.0466(7) 0.0566(8) -0.0241(6) 0.0014(5) -0.0079(5)
O1W 0.0324(6) 0.0296(6) 0.0516(7) -0.0110(5) -0.0054(5) -0.0061(5)

loop_
_atom_type_symbol
_atom_type_description
_atom_type_scat_dispersion_real
_atom_type_scat_dispersion_imag
_atom_type_scat_source
C C 0.0033 0.0016 'International Tables Vol C Tables 4.2.6.8 and 6.1.1.4'
H H 0 0 'International Tables Vol C Tables 4.2.6.8 and 6.1.1.4'
N N 0.0061 0.0033 'International Tables Vol C Tables 4.2.6.8 and 6.1.1.4'
O O 0.0106 0.006 'International Tables Vol C Tables 4.2.6.8 and 6.1.1.4'

loop_
_geom_angle_atom_site_label_1
_geom_angle_atom_site_label_2
_geom_angle_atom_site_label_3
_geom_angle
C2 C1 C6 120.53(15)
C2 C1 C7 121.24(14)
C6 C1 C7 118.23(15)
C1 C2 C3 119.70(14)
C1 C2 H2A 120.1
C3 C2 H2A 120.1
O3 C3 C4 117.54(14)
O3 C3 C2 122.72(14)
C4 C3 C2 119.73(15)
C5 C4 C3 120.02(16)
C5 C4 H4 120
C3 C4 H4 120
C4 C5 C6 120.73(17)
C4 C5 H5 119.6
C6 C5 H5 119.6
C5 C6 C1 119.28(17)
C5 C6 H6 120.4
C1 C6 H6 120.4
O2 C7 O1 123.33(15)
O2 C7 C1 121.72(16)
O1 C7 C1 114.95(14)
C7 O1 H1 107.6(15)
C3 O3 H3 109.4(16)
C12 C8 C9 118.01(14)
C12 C8 C13 117.15(13)
C9 C8 C13 124.84(13)
C10 C9 C8 118.84(14)
C10 C9 H9 120.6
C8 C9 H9 120.6
N1 C10 C9 123.15(15)
N1 C10 H10 118.4
C9 C10 H10 118.4
N1 C11 C12 123.31(15)
N1 C11 H11 118.3
C12 C11 H11 118.3
C11 C12 C8 119.08(15)
C11 C12 H12 120.5
C8 C12 H12 120.5
O4 C13 N2 122.46(14)
O4 C13 C8 118.87(13)
N2 C13 C8 118.66(13)
N3 C14 C15 127.28(15)
N3 C14 C17 116.16(15)
C15 C14 C17 116.55(15)
C14 C15 H15A 109.5
C14 C15 H15B 109.5
H15A C15 H15B 109.5
C14 C15 H15C 109.5
H15A C15 H15C 109.5
H15B C15 H15C 109.5
C17 C16 H16A 109.5
C17 C16 H16B 109.5
H16A C16 H16B 109.5
C17 C16 H16C 109.5
H16A C16 H16C 109.5
H16B C16 H16C 109.5
C14 C17 C16 111.71(15)
C14 C17 H17A 109.3
C16 C17 H17A 109.3
C14 C17 H17B 109.3
C16 C17 H17B 109.3
H17A C17 H17B 107.9
C11 N1 C10 117.60(14)
C13 N2 N3 116.01(13)
C13 N2 H2 124.8(12)
N3 N2 H2 119.0(12)
C14 N3 N2 118.12(14)
H1W O1W H2W 106(2)

loop_
_geom_bond_atom_site_label_1
_geom_bond_atom_site_label_2
_geom_bond_distance
C1 C2 1.385(2)
C1 C6 1.389(2)
C1 C7 1.494(2)
C2 C3 1.392(2)
C2 H2A 0.95
C3 O3 1.3605(19)
C3 C4 1.388(2)
C4 C5 1.379(3)
C4 H4 0.95
C5 C6 1.382(3)
C5 H5 0.95
C6 H6 0.95
C7 O2 1.216(2)
C7 O1 1.306(2)
O1 H1 0.91(3)
O3 H3 0.85(2)
C8 C12 1.384(2)
C8 C9 1.386(2)
C8 C13 1.506(2)
C9 C10 1.385(2)
C9 H9 0.95
C10 N1 1.332(2)
C10 H10 0.95
C11 N1 1.329(2)
C11 C12 1.379(2)
C11 H11 0.95
C12 H12 0.95
C13 O4 1.2324(18)
C13 N2 1.342(2)
C14 N3 1.276(2)
C14 C15 1.491(2)
C14 C17 1.508(2)
C15 H15A 0.98
C15 H15B 0.98
C15 H15C 0.98
C16 C17 1.539(3)
C16 H16A 0.98
C16 H16B 0.98
C16 H16C 0.98
C17 H17A 0.99
C17 H17B 0.99
N2 N3 1.4006(17)
N2 H2 0.846(19)
O1W H1W 0.87(2)
O1W H2W 0.85(2)

loop_
_geom_hbond_atom_site_label_D
_geom_hbond_atom_site_label_H
_geom_hbond_atom_site_label_A
_geom_hbond_distance_DH
_geom_hbond_distance_HA
_geom_hbond_distance_DA
_geom_hbond_angle_DHA
_geom_hbond_site_symmetry_A
O1 H1 N1 0.91(3) 1.73(3) 2.6208(17) 165(2) .
C10 H10 O2 0.95 3.34 3.808(2) 112.5 .
O3 H3 O4 0.85(2) 1.88(2) 2.7214(17) 170(2) 2_656
N2 H2 O1W 0.846(19) 2.149(19) 2.9848(18) 169.5(17) .
O1W H1W N3 0.87(2) 2.18(2) 3.0196(19) 163(2) 1_655
O1W H1W O4 0.87(2) 2.61(2) 3.2143(18) 127.6(18) 1_655
O1W H2W O2 0.85(2) 1.93(2) 2.7775(18) 177(2) 2_766

loop_
_geom_torsion_atom_site_label_1
_geom_torsion_atom_site_label_2
_geom_torsion_atom_site_label_3
_geom_torsion_atom_site_label_4
_geom_torsion
C6 C1 C2 C3 0.1(3)
C7 C1 C2 C3 -179.87(14)
C1 C2 C3 O3 178.04(15)
C1 C2 C3 C4 -1.1(2)
O3 C3 C4 C5 -177.79(17)
C2 C3 C4 C5 1.4(3)
C3 C4 C5 C6 -0.7(3)
C4 C5 C6 C1 -0.2(3)
C2 C1 C6 C5 0.5(3)
C7 C1 C6 C5 -179.47(19)
C2 C1 C7 O2 -178.81(16)
C6 C1 C7 O2 1.2(3)
C2 C1 C7 O1 1.2(2)
C6 C1 C7 O1 -178.80(17)
C12 C8 C9 C10 -1.3(2)
C13 C8 C9 C10 178.94(14)
C8 C9 C10 N1 1.1(2)
N1 C11 C12 C8 1.0(3)
C9 C8 C12 C11 0.3(2)
C13 C8 C12 C11 -179.91(15)
C12 C8 C13 O4 -8.4(2)
C9 C8 C13 O4 171.42(15)
C12 C8 C13 N2 170.62(15)
C9 C8 C13 N2 -9.6(2)
N3 C14 C17 C16 -123.95(18)
C15 C14 C17 C16 55.6(2)
C12 C11 N1 C10 -1.2(3)
C9 C10 N1 C11 0.2(2)
O4 C13 N2 N3 -6.3(2)
C8 C13 N2 N3 174.71(13)
C15 C14 N3 N2 -1.6(3)
C17 C14 N3 N2 177.95(14)
C13 N2 N3 C14 157.82(15)
